data_4332657
loop_
_publ_author_name
'Elsegood, Mark R. J.'
'Smith, Martin B.'
'Staniland, Paul M.'

_publ_section_title
;
 Neutral Molecular Pd6Hexagons Using \k3-P2O-Terdentate Ligands
;
_journal_issue 17
_journal_name_full 'Inorganic Chemistry'
_journal_page_first 6761
_journal_page_last 6770
_journal_paper_doi 10.1021/ic060629o
_journal_volume 45
_journal_year 2006
_chemical_formula_sum 'C221 H180 Cl51 D17 I6 N6 O18 P12 Pd6'
_chemical_formula_weight 6821.34
_chemical_name_systematic
;
 ?
;
_space_group_IT_number 148
_symmetry_cell_setting trigonal
_symmetry_space_group_name_Hall '-R 3'
_symmetry_space_group_name_H-M 'R -3 :H'
_atom_sites_solution_hydrogens geom
_atom_sites_solution_primary direct
_atom_sites_solution_secondary difmap
_audit_creation_method SHELXL-97
_cell_angle_alpha 90.00
_cell_angle_beta 90.00
_cell_angle_gamma 120.00
_cell_formula_units_Z 9
_cell_length_a 50.7094(13)
_cell_length_b 50.7094(13)
_cell_length_c 27.6292(10)
_cell_measurement_reflns_used 36860
_cell_measurement_temperature 150(2)
_cell_measurement_theta_max 28.48
_cell_measurement_theta_min 2.15
_cell_volume 61528(3)
_computing_cell_refinement 'Bruker SAINT'
_computing_data_collection 'Bruker SMART'
_computing_data_reduction 'Bruker SAINT'
_computing_molecular_graphics 'Bruker SHELXTL'
_computing_publication_material 'Bruker SHELXTL and local programs'
_computing_structure_refinement 'Bruker SHELXTL'
_computing_structure_solution 'Bruker SHELXTL'
_diffrn_ambient_temperature 150(2)
_diffrn_measured_fraction_theta_full 1.000
_diffrn_measured_fraction_theta_max 0.914
_diffrn_measurement_device_type 'Bruker SMART 1000 CCD diffractometer'
_diffrn_measurement_method '\w rotation with narrow frames'
_diffrn_radiation_monochromator graphite
_diffrn_radiation_source 'sealed tube'
_diffrn_radiation_type MoK\a
_diffrn_radiation_wavelength 0.71073
_diffrn_reflns_av_R_equivalents 0.0531
_diffrn_reflns_av_sigmaI/netI 0.0557
_diffrn_reflns_limit_h_max 68
_diffrn_reflns_limit_h_min -67
_diffrn_reflns_limit_k_max 66
_diffrn_reflns_limit_k_min -68
_diffrn_reflns_limit_l_max 37
_diffrn_reflns_limit_l_min -36
_diffrn_reflns_number 182777
_diffrn_reflns_theta_full 26.00
_diffrn_reflns_theta_max 29.15
_diffrn_reflns_theta_min 0.80
_diffrn_standards_decay_% 0
_diffrn_standards_number 0
_exptl_absorpt_coefficient_mu 1.688
_exptl_absorpt_correction_T_max 0.877
_exptl_absorpt_correction_T_min 0.762
_exptl_absorpt_correction_type multi-scan
_exptl_absorpt_process_details 'SADABS v2.01, Sheldrick, G.M., (2000)'
_exptl_crystal_colour yellow
_exptl_crystal_density_diffrn 1.657
_exptl_crystal_density_method 'not measured'
_exptl_crystal_description block
_exptl_crystal_F_000 30150
_exptl_crystal_size_max 0.17
_exptl_crystal_size_mid 0.17
_exptl_crystal_size_min 0.08
_platon_squeeze_details
; ?
R=6.7% before squueze. 6 extra CDCl~3~ per hexamer added to the
formula.
;
_refine_diff_density_max 1.392
_refine_diff_density_min -1.313
_refine_diff_density_rms 0.140
_refine_ls_extinction_method none
_refine_ls_goodness_of_fit_ref 1.087
_refine_ls_hydrogen_treatment constr
_refine_ls_matrix_type full
_refine_ls_number_parameters 1382
_refine_ls_number_reflns 33687
_refine_ls_number_restraints 271
_refine_ls_restrained_S_all 1.111
_refine_ls_R_factor_all 0.0931
_refine_ls_R_factor_gt 0.0547
_refine_ls_shift/su_max 0.002
_refine_ls_shift/su_mean 0.000
_refine_ls_structure_factor_coef Fsqd
_refine_ls_weighting_details 'calc w=1/[\s^2^(Fo^2^)+(0.0957P)^2^+0.0000P] where P=(Fo^2^+2Fc^2^)/3'
_refine_ls_weighting_scheme calc
_refine_ls_wR_factor_gt 0.1557
_refine_ls_wR_factor_ref 0.1722
_reflns_number_gt 21112
_reflns_number_total 33687
_reflns_threshold_expression I>2\s(I)
_cod_data_source_file ic060629osup1.cif
_cod_data_source_block 9
_cod_original_sg_symbol_H-M R-3
_cod_database_code 4332657

loop_
_symmetry_equiv_pos_as_xyz
'x, y, z'
'-y, x-y, z'
'-x+y, -x, z'
'x+2/3, y+1/3, z+1/3'
'-y+2/3, x-y+1/3, z+1/3'
'-x+y+2/3, -x+1/3, z+1/3'
'x+1/3, y+2/3, z+2/3'
'-y+1/3, x-y+2/3, z+2/3'
'-x+y+1/3, -x+2/3, z+2/3'
'-x, -y, -z'
'y, -x+y, -z'
'x-y, x, -z'
'-x+2/3, -y+1/3, -z+1/3'
'y+2/3, -x+y+1/3, -z+1/3'
'x-y+2/3, x+1/3, -z+1/3'
'-x+1/3, -y+2/3, -z+2/3'
'y+1/3, -x+y+2/3, -z+2/3'
'x-y+1/3, x+2/3, -z+2/3'

loop_
_atom_site_label
_atom_site_type_symbol
_atom_site_fract_x
_atom_site_fract_y
_atom_site_fract_z
_atom_site_U_iso_or_equiv
_atom_site_adp_type
_atom_site_occupancy
_atom_site_symmetry_multiplicity
_atom_site_calc_flag
_atom_site_refinement_flags
_atom_site_disorder_assembly
_atom_site_disorder_group
Pd1 Pd 0.474881(9) 0.268416(9) 0.670706(13) 0.02748(9) Uani 1 1 d . . .
I1 I 0.463096(9) 0.212471(8) 0.689597(13) 0.03956(10) Uani 1 1 d . . .
Pd2 Pd 0.417807(9) 0.158711(9) 0.481547(14) 0.03075(10) Uani 1 1 d . . .
I2 I 0.363482(9) 0.138807(9) 0.442826(17) 0.05085(12) Uani 1 1 d . . .
Pd3 Pd 0.299603(9) 0.034250(8) 0.598366(13) 0.02692(9) Uani 1 1 d . . .
I3 I 0.283935(8) 0.046825(9) 0.682661(12) 0.03750(10) Uani 1 1 d . . .
P1 P 0.46061(3) 0.26993(3) 0.74649(5) 0.0287(3) Uani 1 1 d . . .
P2 P 0.48564(3) 0.31638(3) 0.65414(4) 0.0281(3) Uani 1 1 d . . .
C1 C 0.45203(12) 0.30006(11) 0.76246(18) 0.0308(11) Uani 1 1 d . . .
H1A H 0.4317 0.2944 0.7495 0.037 Uiso 1 1 calc R . .
H1B H 0.4510 0.3010 0.7982 0.037 Uiso 1 1 calc R . .
C2 C 0.46978(12) 0.33398(12) 0.69335(17) 0.0320(11) Uani 1 1 d . . .
H2A H 0.4797 0.3560 0.6858 0.038 Uiso 1 1 calc R . .
H2B H 0.4478 0.3248 0.6865 0.038 Uiso 1 1 calc R . .
N1 N 0.47388(9) 0.33025(9) 0.74462(13) 0.0275(9) Uani 1 1 d . . .
C3 C 0.47692(12) 0.35495(11) 0.77450(17) 0.0315(11) Uani 1 1 d . . .
C4 C 0.45859(13) 0.36786(12) 0.76980(18) 0.0360(12) Uani 1 1 d . . .
C5 C 0.46513(14) 0.39432(13) 0.7962(2) 0.0453(15) Uani 1 1 d . . .
H5 H 0.4534 0.4039 0.7914 0.054 Uiso 1 1 calc R . .
C6 C 0.48842(14) 0.40587(14) 0.8287(2) 0.0488(16) Uani 1 1 d . . .
H6 H 0.4925 0.4234 0.8468 0.059 Uiso 1 1 calc R . .
C7 C 0.50610(15) 0.39277(14) 0.8359(2) 0.0519(17) Uani 1 1 d . . .
H7 H 0.5220 0.4010 0.8593 0.062 Uiso 1 1 calc R . .
C8 C 0.50077(13) 0.36715(13) 0.80871(19) 0.0390(13) Uani 1 1 d . . .
C9 C 0.42839(12) 0.35223(12) 0.74305(18) 0.0333(11) Uani 1 1 d . . .
O1 O 0.41242(8) 0.32420(8) 0.75458(12) 0.0316(8) Uani 1 1 d . . .
O2 O 0.42087(10) 0.36677(9) 0.71603(15) 0.0471(10) Uani 1 1 d . . .
O3 O 0.51712(9) 0.35255(9) 0.81237(14) 0.0468(10) Uani 1 1 d . . .
C10 C 0.54300(16) 0.36548(17) 0.8446(3) 0.069(2) Uani 1 1 d . . .
H10A H 0.5563 0.3870 0.8368 0.103 Uiso 1 1 calc R . .
H10B H 0.5543 0.3546 0.8408 0.103 Uiso 1 1 calc R . .
H10C H 0.5359 0.3636 0.8781 0.103 Uiso 1 1 calc R . .
C11 C 0.49107(13) 0.27555(12) 0.78756(18) 0.0352(12) Uani 1 1 d . . .
C12 C 0.48888(15) 0.27928(14) 0.8375(2) 0.0447(14) Uani 1 1 d . . .
H12 H 0.4706 0.2771 0.8509 0.054 Uiso 1 1 calc R . .
C13 C 0.51320(17) 0.28607(15) 0.8668(2) 0.0547(17) Uani 1 1 d . . .
H13 H 0.5115 0.2880 0.9007 0.066 Uiso 1 1 calc R . .
C14 C 0.54029(17) 0.29013(15) 0.8478(2) 0.0532(17) Uani 1 1 d . . .
H14 H 0.5570 0.2950 0.8687 0.064 Uiso 1 1 calc R . .
C15 C 0.54313(15) 0.28714(14) 0.7981(2) 0.0461(14) Uani 1 1 d . . .
H15 H 0.5617 0.2901 0.7850 0.055 Uiso 1 1 calc R . .
C16 C 0.51835(12) 0.27978(12) 0.7681(2) 0.0367(12) Uani 1 1 d . . .
H16 H 0.5200 0.2776 0.7343 0.044 Uiso 1 1 calc R . .
C17 C 0.42360(13) 0.23797(12) 0.7641(2) 0.0362(12) Uani 1 1 d . . .
C18 C 0.39972(14) 0.23063(14) 0.7324(3) 0.0547(17) Uani 1 1 d . . .
H18 H 0.4039 0.2403 0.7016 0.066 Uiso 1 1 calc R . .
C19 C 0.37063(15) 0.21007(15) 0.7440(3) 0.068(2) Uani 1 1 d . . .
H19 H 0.3548 0.2049 0.7211 0.081 Uiso 1 1 calc R . .
C20 C 0.36400(17) 0.19648(15) 0.7898(4) 0.073(3) Uani 1 1 d . . .
H20 H 0.3435 0.1828 0.7990 0.087 Uiso 1 1 calc R . .
C21 C 0.38740(18) 0.20312(14) 0.8209(3) 0.060(2) Uani 1 1 d . . .
H21 H 0.3831 0.1936 0.8517 0.072 Uiso 1 1 calc R . .
C22 C 0.41747(16) 0.22373(13) 0.8083(2) 0.0461(15) Uani 1 1 d . . .
H22 H 0.4336 0.2279 0.8300 0.055 Uiso 1 1 calc R . .
C23 C 0.47175(12) 0.32054(12) 0.59547(17) 0.0310(11) Uani 1 1 d . . .
C24 C 0.44972(12) 0.29528(13) 0.57155(18) 0.0329(11) Uani 1 1 d . . .
H24 H 0.4431 0.2755 0.5841 0.039 Uiso 1 1 calc R . .
C25 C 0.43709(14) 0.29878(15) 0.5287(2) 0.0436(14) Uani 1 1 d . . .
H25 H 0.4219 0.2814 0.5120 0.052 Uiso 1 1 calc R . .
C26 C 0.44669(15) 0.32734(17) 0.5108(2) 0.0531(17) Uani 1 1 d . . .
H26 H 0.4380 0.3296 0.4817 0.064 Uiso 1 1 calc R . .
C27 C 0.46878(18) 0.35309(18) 0.5343(2) 0.0628(19) Uani 1 1 d . . .
H27 H 0.4753 0.3728 0.5216 0.075 Uiso 1 1 calc R . .
C28 C 0.48150(15) 0.34945(14) 0.5776(2) 0.0481(15) Uani 1 1 d . . .
H28 H 0.4967 0.3668 0.5944 0.058 Uiso 1 1 calc R . .
C29 C 0.52658(12) 0.34123(13) 0.6550(2) 0.0387(12) Uani 1 1 d . . .
C30 C 0.54133(13) 0.35149(15) 0.6992(2) 0.0497(16) Uani 1 1 d . B .
H30 H 0.5299 0.3464 0.7284 0.060 Uiso 1 1 calc R . .
C31 C 0.57299(16) 0.36925(19) 0.7005(3) 0.073(2) Uani 1 1 d . . .
H31 H 0.5831 0.3759 0.7307 0.088 Uiso 1 1 calc R A 2
C32 C 0.58946(16) 0.3772(2) 0.6589(3) 0.083(3) Uani 1 1 d . B .
H32 H 0.6110 0.3897 0.6601 0.100 Uiso 1 1 calc R . .
C33 C 0.57507(17) 0.36721(19) 0.6155(3) 0.076(2) Uani 1 1 d . . .
H33 H 0.5868 0.3728 0.5866 0.091 Uiso 1 1 calc R B .
C34 C 0.54370(14) 0.34906(15) 0.6123(2) 0.0518(16) Uani 1 1 d . B .
H34 H 0.5340 0.3421 0.5818 0.062 Uiso 1 1 calc R . .
P3 P 0.42707(3) 0.20654(3) 0.47344(5) 0.0341(3) Uani 1 1 d . . .
P4 P 0.46277(3) 0.17225(3) 0.51823(5) 0.0321(3) Uani 1 1 d . . .
C35 C 0.45898(12) 0.23664(13) 0.5075(2) 0.0386(12) Uani 1 1 d . . .
H35A H 0.4665 0.2562 0.4900 0.046 Uiso 1 1 calc R . .
H35B H 0.4514 0.2388 0.5395 0.046 Uiso 1 1 calc R . .
C36 C 0.47928(13) 0.20842(12) 0.55100(19) 0.0367(12) Uani 1 1 d . . .
H36A H 0.4651 0.2077 0.5763 0.044 Uiso 1 1 calc R . .
H36B H 0.4987 0.2130 0.5666 0.044 Uiso 1 1 calc R . .
N2 N 0.48446(10) 0.23136(10) 0.51502(15) 0.0332(10) Uani 1 1 d . . .
C37 C 0.51460(12) 0.25675(12) 0.51121(19) 0.0340(11) Uani 1 1 d . . .
C38 C 0.53154(12) 0.27449(13) 0.55033(19) 0.0362(12) Uani 1 1 d . . .
C39 C 0.56214(14) 0.29597(15) 0.5442(2) 0.0488(15) Uani 1 1 d . . .
H39 H 0.5740 0.3075 0.5711 0.059 Uiso 1 1 calc R . .
C40 C 0.57536(15) 0.30060(16) 0.4989(2) 0.0552(17) Uani 1 1 d . . .
H40 H 0.5963 0.3152 0.4951 0.066 Uiso 1 1 calc R . .
C41 C 0.55834(16) 0.28413(16) 0.4589(2) 0.0569(18) Uani 1 1 d . . .
H41 H 0.5675 0.2876 0.4278 0.068 Uiso 1 1 calc R . .
C42 C 0.52781(14) 0.26254(14) 0.4651(2) 0.0434(14) Uani 1 1 d . . .
C43 C 0.51812(12) 0.27239(12) 0.59999(18) 0.0317(11) Uani 1 1 d . . .
O4 O 0.49070(8) 0.26773(8) 0.60036(12) 0.0335(8) Uani 1 1 d . . .
O5 O 0.53364(9) 0.27662(9) 0.63649(14) 0.0430(9) Uani 1 1 d . . .
O6 O 0.50922(10) 0.24547(10) 0.42895(14) 0.0544(12) Uani 1 1 d . . .
C44 C 0.52154(19) 0.2493(2) 0.3807(2) 0.080(3) Uani 1 1 d . . .
H44A H 0.5273 0.2697 0.3688 0.119 Uiso 1 1 calc R . .
H44B H 0.5061 0.2340 0.3592 0.119 Uiso 1 1 calc R . .
H44C H 0.5395 0.2469 0.3813 0.119 Uiso 1 1 calc R . .
C45 C 0.39688(13) 0.21254(13) 0.4959(2) 0.0455(14) Uani 1 1 d . . .
C46 C 0.39161(15) 0.21118(14) 0.5455(3) 0.0537(17) Uani 1 1 d . . .
H46 H 0.4032 0.2063 0.5669 0.064 Uiso 1 1 calc R . .
C47 C 0.36969(19) 0.21682(17) 0.5639(4) 0.085(3) Uani 1 1 d . . .
H47 H 0.3660 0.2154 0.5977 0.102 Uiso 1 1 calc R . .
C48 C 0.3528(2) 0.2247(2) 0.5326(6) 0.104(4) Uani 1 1 d . . .
H48 H 0.3389 0.2303 0.5453 0.125 Uiso 1 1 calc R . .
C49 C 0.35667(18) 0.22403(18) 0.4840(5) 0.086(3) Uani 1 1 d . . .
H49 H 0.3440 0.2277 0.4630 0.103 Uiso 1 1 calc R . .
C50 C 0.37824(16) 0.21821(15) 0.4637(3) 0.065(2) Uani 1 1 d . . .
H50 H 0.3805 0.2180 0.4296 0.079 Uiso 1 1 calc R . .
C51 C 0.43420(14) 0.21923(13) 0.4107(2) 0.0466(15) Uani 1 1 d . . .
C52 C 0.44224(18) 0.24949(16) 0.3989(3) 0.064(2) Uani 1 1 d . . .
H52 H 0.4436 0.2632 0.4235 0.076 Uiso 1 1 calc R . .
C53 C 0.4481(2) 0.25904(19) 0.3508(3) 0.090(3) Uani 1 1 d . . .
H53 H 0.4527 0.2791 0.3423 0.108 Uiso 1 1 calc R . .
C54 C 0.4472(2) 0.2394(2) 0.3158(3) 0.101(4) Uani 1 1 d . . .
H54 H 0.4520 0.2463 0.2833 0.122 Uiso 1 1 calc R . .
C55 C 0.4394(2) 0.21029(19) 0.3268(3) 0.080(3) Uani 1 1 d . . .
H55 H 0.4383 0.1968 0.3020 0.096 Uiso 1 1 calc R . .
C56 C 0.43324(16) 0.20044(15) 0.3747(2) 0.0554(17) Uani 1 1 d . . .
H56 H 0.4282 0.1802 0.3823 0.067 Uiso 1 1 calc R . .
C57 C 0.45947(13) 0.14436(12) 0.56256(19) 0.0356(12) Uani 1 1 d . . .
C58 C 0.46737(15) 0.12264(15) 0.5518(2) 0.0494(15) Uani 1 1 d . . .
H58 H 0.4741 0.1217 0.5201 0.059 Uiso 1 1 calc R . .
C59 C 0.46559(16) 0.10216(16) 0.5865(3) 0.0588(18) Uani 1 1 d . . .
H59 H 0.4711 0.0873 0.5789 0.071 Uiso 1 1 calc R . .
C60 C 0.45561(14) 0.10362(15) 0.6329(3) 0.0551(18) Uani 1 1 d . . .
H60 H 0.4549 0.0901 0.6573 0.066 Uiso 1 1 calc R . .
C61 C 0.44685(15) 0.12420(14) 0.6435(2) 0.0488(16) Uani 1 1 d . . .
H61 H 0.4397 0.1248 0.6750 0.059 Uiso 1 1 calc R . .
C62 C 0.44834(13) 0.14431(13) 0.60838(19) 0.0408(13) Uani 1 1 d . . .
H62 H 0.4416 0.1583 0.6158 0.049 Uiso 1 1 calc R . .
C63 C 0.49361(14) 0.17726(13) 0.4799(2) 0.0396(13) Uani 1 1 d . . .
C64 C 0.52182(16) 0.18717(19) 0.4986(3) 0.067(2) Uani 1 1 d . . .
H64 H 0.5251 0.1921 0.5321 0.081 Uiso 1 1 calc R . .
C65 C 0.54630(19) 0.1904(2) 0.4700(4) 0.087(3) Uani 1 1 d . . .
H65 H 0.5658 0.1973 0.4839 0.104 Uiso 1 1 calc R . .
C66 C 0.5413(2) 0.1834(2) 0.4217(3) 0.084(3) Uani 1 1 d . . .
H66 H 0.5574 0.1855 0.4016 0.100 Uiso 1 1 calc R . .
C67 C 0.5135(2) 0.1736(2) 0.4029(3) 0.076(2) Uani 1 1 d . . .
H67 H 0.5103 0.1690 0.3693 0.091 Uiso 1 1 calc R . .
C68 C 0.48935(16) 0.17006(16) 0.4312(2) 0.0530(16) Uani 1 1 d . . .
H68 H 0.4698 0.1626 0.4171 0.064 Uiso 1 1 calc R . .
P5 P 0.30954(3) 0.02936(3) 0.52030(4) 0.0279(3) Uani 1 1 d . . .
P6 P 0.34849(3) 0.05557(3) 0.61972(4) 0.0285(3) Uani 1 1 d . . .
C69 C 0.34720(12) 0.05835(12) 0.49890(18) 0.0321(11) Uani 1 1 d . . .
H69A H 0.3495 0.0555 0.4640 0.039 Uiso 1 1 calc R . .
H69B H 0.3501 0.0790 0.5038 0.039 Uiso 1 1 calc R . .
C70 C 0.37812(11) 0.07108(11) 0.57223(17) 0.0295(11) Uani 1 1 d . . .
H70A H 0.3839 0.0925 0.5661 0.035 Uiso 1 1 calc R . .
H70B H 0.3964 0.0710 0.5845 0.035 Uiso 1 1 calc R . .
N3 N 0.36911(10) 0.05460(9) 0.52671(14) 0.0298(9) Uani 1 1 d . . .
C71 C 0.39202(13) 0.05139(12) 0.50203(19) 0.0359(12) Uani 1 1 d . . .
C72 C 0.41077(13) 0.07129(13) 0.46510(19) 0.0384(13) Uani 1 1 d . . .
C73 C 0.43098(15) 0.06478(14) 0.4407(2) 0.0482(15) Uani 1 1 d . . .
H73 H 0.4436 0.0780 0.4159 0.058 Uiso 1 1 calc R . .
C74 C 0.43268(17) 0.03943(16) 0.4523(3) 0.0581(18) Uani 1 1 d . . .
H74 H 0.4463 0.0352 0.4347 0.070 Uiso 1 1 calc R . .
C75 C 0.41533(17) 0.02001(16) 0.4884(3) 0.0574(18) Uani 1 1 d . . .
H75 H 0.4172 0.0028 0.4965 0.069 Uiso 1 1 calc R . .
C76 C 0.39468(14) 0.02594(13) 0.5134(2) 0.0433(14) Uani 1 1 d . . .
C77 C 0.41251(13) 0.10143(12) 0.45421(19) 0.0360(12) Uani 1 1 d . . .
O7 O 0.40816(9) 0.11409(8) 0.49114(12) 0.0348(8) Uani 1 1 d . . .
O8 O 0.42004(10) 0.11267(9) 0.41410(14) 0.0480(10) Uani 1 1 d . . .
O9 O 0.37588(11) 0.00824(10) 0.54933(15) 0.0504(11) Uani 1 1 d . . .
C78 C 0.37581(19) -0.01909(16) 0.5614(3) 0.064(2) Uani 1 1 d . . .
H78A H 0.3701 -0.0323 0.5328 0.096 Uiso 1 1 calc R . .
H78B H 0.3611 -0.0296 0.5874 0.096 Uiso 1 1 calc R . .
H78C H 0.3962 -0.0142 0.5721 0.096 Uiso 1 1 calc R . .
C79 C 0.28178(11) 0.03260(12) 0.48239(17) 0.0304(11) Uani 1 1 d . . .
C80 C 0.28599(13) 0.06111(13) 0.4714(2) 0.0409(13) Uani 1 1 d . . .
H80 H 0.3037 0.0788 0.4825 0.049 Uiso 1 1 calc R . .
C81 C 0.26463(16) 0.06394(15) 0.4443(2) 0.0487(15) Uani 1 1 d . . .
H81 H 0.2678 0.0835 0.4362 0.058 Uiso 1 1 calc R . .
C82 C 0.23818(15) 0.03755(15) 0.4290(2) 0.0470(15) Uani 1 1 d . . .
H82 H 0.2231 0.0392 0.4109 0.056 Uiso 1 1 calc R . .
C83 C 0.23408(14) 0.00934(14) 0.44020(19) 0.0419(13) Uani 1 1 d . . .
H83 H 0.2162 -0.0085 0.4297 0.050 Uiso 1 1 calc R . .
C84 C 0.25579(13) 0.00684(13) 0.46668(18) 0.0377(12) Uani 1 1 d . . .
H84 H 0.2529 -0.0127 0.4742 0.045 Uiso 1 1 calc R . .
C85 C 0.30673(12) -0.00641(11) 0.50544(18) 0.0305(11) Uani 1 1 d . . .
C86 C 0.29564(13) -0.02973(12) 0.5383(2) 0.0374(12) Uani 1 1 d . . .
H86 H 0.2893 -0.0270 0.5693 0.045 Uiso 1 1 calc R . .
C87 C 0.29352(15) -0.05771(13) 0.5265(2) 0.0474(15) Uani 1 1 d . . .
H87 H 0.2859 -0.0739 0.5493 0.057 Uiso 1 1 calc R . .
C88 C 0.30262(17) -0.06129(15) 0.4813(2) 0.0537(17) Uani 1 1 d . . .
H88 H 0.3008 -0.0803 0.4728 0.064 Uiso 1 1 calc R . .
C89 C 0.31405(17) -0.03831(15) 0.4489(2) 0.0545(17) Uani 1 1 d . . .
H89 H 0.3206 -0.0411 0.4180 0.065 Uiso 1 1 calc R . .
C90 C 0.31625(14) -0.01063(14) 0.4607(2) 0.0432(14) Uani 1 1 d . . .
H90 H 0.3244 0.0055 0.4378 0.052 Uiso 1 1 calc R . .
C91 C 0.36278(11) 0.08921(11) 0.65842(17) 0.0288(10) Uani 1 1 d . . .
C92 C 0.37048(13) 0.08915(12) 0.70566(19) 0.0373(12) Uani 1 1 d . . .
H92 H 0.3690 0.0714 0.7197 0.045 Uiso 1 1 calc R . .
C93 C 0.38058(13) 0.11566(13) 0.7332(2) 0.0415(13) Uani 1 1 d . . .
H93 H 0.3857 0.1156 0.7663 0.050 Uiso 1 1 calc R . .
C94 C 0.38326(13) 0.14152(13) 0.7133(2) 0.0424(14) Uani 1 1 d . . .
H94 H 0.3906 0.1595 0.7323 0.051 Uiso 1 1 calc R . .
C95 C 0.37522(14) 0.14142(13) 0.6656(2) 0.0426(13) Uani 1 1 d . . .
H95 H 0.3768 0.1593 0.6516 0.051 Uiso 1 1 calc R . .
C96 C 0.36494(13) 0.11552(13) 0.63815(19) 0.0391(13) Uani 1 1 d . . .
H96 H 0.3593 0.1155 0.6054 0.047 Uiso 1 1 calc R . .
C97 C 0.35394(12) 0.02712(11) 0.65178(17) 0.0315(11) Uani 1 1 d . . .
C98 C 0.38237(13) 0.03267(14) 0.6653(2) 0.0402(13) Uani 1 1 d . . .
H98 H 0.3994 0.0523 0.6597 0.048 Uiso 1 1 calc R . .
C99 C 0.38696(15) 0.01074(15) 0.6867(2) 0.0461(14) Uani 1 1 d . . .
H99 H 0.4068 0.0152 0.6960 0.055 Uiso 1 1 calc R . .
C100 C 0.36149(17) -0.01842(15) 0.69448(19) 0.0477(16) Uani 1 1 d . . .
H100 H 0.3642 -0.0341 0.7083 0.057 Uiso 1 1 calc R . .
C101 C 0.33296(15) -0.02423(13) 0.6822(2) 0.0419(13) Uani 1 1 d . . .
H101 H 0.3159 -0.0438 0.6881 0.050 Uiso 1 1 calc R . .
C102 C 0.32880(14) -0.00140(12) 0.66088(19) 0.0368(12) Uani 1 1 d . . .
H102 H 0.3089 -0.0054 0.6527 0.044 Uiso 1 1 calc R . .
C103 C 0.5557(3) 0.4310(3) 0.6696(4) 0.179(4) Uani 1 1 d DU . .
H103 H 0.5593 0.4138 0.6619 0.215 Uiso 0.714(6) 1 calc PR B 1
H10X H 0.5332 0.4200 0.6641 0.215 Uiso 0.286(6) 1 d PR B 2
Cl1 Cl 0.58563(16) 0.4639(2) 0.6571(4) 0.227(4) Uani 0.714(6) 1 d PDU B 1
Cl2 Cl 0.54692(18) 0.43105(18) 0.7317(2) 0.181(3) Uani 0.714(6) 1 d PDU B 1
Cl3 Cl 0.52397(16) 0.42692(14) 0.6405(3) 0.185(3) Uani 0.714(6) 1 d PDU B 1
Cl1X Cl 0.5743(6) 0.4402(5) 0.6152(6) 0.238(8) Uani 0.286(6) 1 d PDU B 2
Cl2X Cl 0.5668(7) 0.4633(5) 0.7041(10) 0.306(10) Uani 0.286(6) 1 d PDU B 2
Cl3X Cl 0.5645(7) 0.4083(6) 0.7025(9) 0.315(9) Uani 0.286(6) 1 d PDU B 2
C104 C 0.5468(2) 0.3462(2) 0.4485(3) 0.114(3) Uani 1 1 d DU . .
H104 H 0.5605 0.3397 0.4639 0.137 Uiso 1 1 calc R . .
Cl4 Cl 0.56144(15) 0.38366(11) 0.4590(3) 0.279(3) Uani 1 1 d DU . .
Cl5 Cl 0.54463(9) 0.33819(11) 0.38662(11) 0.1572(16) Uani 1 1 d DU . .
Cl6 Cl 0.51192(8) 0.32623(8) 0.47457(10) 0.1164(9) Uani 1 1 d DU . .
C105 C 0.4486(2) 0.4312(3) 0.6736(4) 0.123(3) Uani 1 1 d DU . .
H105 H 0.4428 0.4109 0.6881 0.148 Uiso 1 1 calc R . .
Cl7 Cl 0.41835(9) 0.43524(10) 0.67620(15) 0.1583(15) Uani 1 1 d DU . .
Cl8 Cl 0.45992(10) 0.43072(10) 0.61303(14) 0.1537(14) Uani 1 1 d DU . .
Cl9 Cl 0.48008(9) 0.45965(9) 0.70891(15) 0.1551(14) Uani 1 1 d DU . .
C106 C 0.54636(18) 0.22471(18) 0.6613(2) 0.074(2) Uani 1 1 d DU . .
H106 H 0.5314 0.2321 0.6590 0.089 Uiso 1 1 calc R . .
Cl10 Cl 0.52593(8) 0.18544(7) 0.66659(15) 0.1331(12) Uani 1 1 d DU . .
Cl11 Cl 0.56805(7) 0.23553(7) 0.60830(8) 0.1000(8) Uani 1 1 d DU . .
Cl12 Cl 0.56871(6) 0.24112(6) 0.71194(7) 0.0875(7) Uani 1 1 d DU . .
C107 C 0.43178(15) 0.11908(17) 0.3086(3) 0.075(2) Uani 1 1 d DU . .
H107 H 0.4307 0.1187 0.3447 0.090 Uiso 1 1 calc R . .
Cl13 Cl 0.40341(7) 0.12439(6) 0.28712(16) 0.1408(14) Uani 1 1 d DU . .
Cl14 Cl 0.46700(6) 0.14981(7) 0.29155(12) 0.1226(11) Uani 1 1 d DU . .
Cl15 Cl 0.42821(5) 0.08516(5) 0.28961(8) 0.0857(6) Uani 1 1 d DU . .
C108 C 0.4592(5) 0.0048(5) 0.6299(9) 0.310(11) Uani 0.50 1 d PDU . .
H108 H 0.4367 -0.0069 0.6355 0.373 Uiso 0.50 1 calc PR . .
Cl16 Cl 0.4691(5) 0.0208(5) 0.5755(7) 0.430(12) Uani 0.50 1 d PDU . .
Cl17 Cl 0.4779(3) 0.0351(3) 0.6663(6) 0.289(7) Uani 0.50 1 d PDU . .
Cl18 Cl 0.4761(3) -0.0176(3) 0.6279(6) 0.261(6) Uani 0.50 1 d PDU . .

loop_
_atom_site_aniso_label
_atom_site_aniso_U_11
_atom_site_aniso_U_22
_atom_site_aniso_U_33
_atom_site_aniso_U_23
_atom_site_aniso_U_13
_atom_site_aniso_U_12
Pd1 0.0316(2) 0.0283(2) 0.02112(18) -0.00158(14) -0.00233(14) 0.01393(17)
I1 0.0562(2) 0.03289(19) 0.03142(18) 0.00091(14) 0.00262(16) 0.02365(18)
Pd2 0.0379(2) 0.0269(2) 0.02461(19) -0.00012(15) 0.00154(16) 0.01400(17)
I2 0.0440(2) 0.0362(2) 0.0634(3) 0.00284(18) -0.01096(19) 0.01333(18)
Pd3 0.0313(2) 0.02648(19) 0.02247(18) -0.00238(14) -0.00140(15) 0.01411(16)
I3 0.0387(2) 0.0511(2) 0.02623(17) -0.00775(15) -0.00251(14) 0.02518(18)
P1 0.0316(7) 0.0300(7) 0.0232(6) 0.0018(5) -0.0007(5) 0.0144(6)
P2 0.0311(7) 0.0267(6) 0.0209(6) -0.0008(5) -0.0011(5) 0.0102(5)
C1 0.034(3) 0.030(3) 0.024(2) 0.001(2) 0.001(2) 0.013(2)
C2 0.039(3) 0.028(3) 0.023(2) 0.001(2) -0.003(2) 0.012(2)
N1 0.029(2) 0.027(2) 0.0180(19) -0.0023(16) -0.0007(16) 0.0081(18)
C3 0.034(3) 0.028(3) 0.022(2) -0.0044(19) -0.001(2) 0.007(2)
C4 0.042(3) 0.027(3) 0.026(3) -0.003(2) 0.005(2) 0.008(2)
C5 0.048(3) 0.034(3) 0.042(3) -0.013(2) 0.009(3) 0.011(3)
C6 0.036(3) 0.040(3) 0.048(4) -0.015(3) 0.009(3) 0.003(3)
C7 0.045(4) 0.048(4) 0.030(3) -0.014(3) 0.000(3) -0.001(3)
C8 0.040(3) 0.034(3) 0.028(3) -0.002(2) -0.003(2) 0.008(3)
C9 0.038(3) 0.036(3) 0.029(3) -0.006(2) 0.000(2) 0.021(3)
O1 0.0293(18) 0.0321(19) 0.0298(18) -0.0031(15) 0.0002(14) 0.0126(16)
O2 0.049(2) 0.043(2) 0.050(2) 0.0030(19) 0.000(2) 0.022(2)
O3 0.046(2) 0.044(2) 0.034(2) -0.0104(18) -0.0187(18) 0.010(2)
C10 0.054(4) 0.063(5) 0.071(5) -0.010(4) -0.038(4) 0.015(4)
C11 0.044(3) 0.036(3) 0.025(2) 0.001(2) -0.006(2) 0.019(3)
C12 0.058(4) 0.049(4) 0.027(3) -0.002(2) -0.003(3) 0.028(3)
C13 0.082(5) 0.049(4) 0.033(3) -0.008(3) -0.016(3) 0.033(4)
C14 0.067(4) 0.054(4) 0.044(4) -0.006(3) -0.020(3) 0.034(4)
C15 0.047(4) 0.047(4) 0.042(3) -0.001(3) -0.009(3) 0.022(3)
C16 0.038(3) 0.038(3) 0.034(3) -0.003(2) -0.009(2) 0.020(3)
C17 0.040(3) 0.025(3) 0.046(3) 0.005(2) 0.005(2) 0.018(2)
C18 0.041(3) 0.038(3) 0.079(5) 0.011(3) -0.007(3) 0.015(3)
C19 0.034(4) 0.040(4) 0.120(7) 0.006(4) -0.006(4) 0.012(3)
C20 0.044(4) 0.032(3) 0.138(8) 0.000(4) 0.041(5) 0.015(3)
C21 0.067(5) 0.033(3) 0.071(5) 0.006(3) 0.035(4) 0.018(3)
C22 0.066(4) 0.038(3) 0.042(3) 0.012(3) 0.022(3) 0.032(3)
C23 0.034(3) 0.039(3) 0.020(2) 0.001(2) 0.001(2) 0.018(2)
C24 0.034(3) 0.042(3) 0.026(3) -0.004(2) -0.002(2) 0.022(2)
C25 0.044(3) 0.059(4) 0.032(3) -0.010(3) -0.007(2) 0.029(3)
C26 0.058(4) 0.078(5) 0.031(3) 0.005(3) -0.006(3) 0.040(4)
C27 0.075(5) 0.071(5) 0.047(4) 0.017(3) -0.006(4) 0.040(4)
C28 0.061(4) 0.039(3) 0.032(3) 0.005(2) -0.008(3) 0.016(3)
C29 0.032(3) 0.041(3) 0.037(3) -0.002(2) -0.001(2) 0.014(3)
C30 0.033(3) 0.057(4) 0.043(3) 0.000(3) -0.003(3) 0.011(3)
C31 0.042(4) 0.084(6) 0.053(4) -0.012(4) -0.010(3) 0.001(4)
C32 0.028(4) 0.086(6) 0.097(7) -0.014(5) 0.003(4) -0.001(4)
C33 0.043(4) 0.085(6) 0.071(5) 0.008(4) 0.019(4) 0.011(4)
C34 0.040(3) 0.053(4) 0.045(3) 0.003(3) 0.009(3) 0.009(3)
P3 0.0382(8) 0.0308(7) 0.0329(7) -0.0008(6) -0.0014(6) 0.0171(6)
P4 0.0426(8) 0.0314(7) 0.0227(6) -0.0002(5) 0.0016(5) 0.0187(6)
C35 0.037(3) 0.037(3) 0.041(3) -0.004(2) 0.003(2) 0.017(3)
C36 0.044(3) 0.032(3) 0.027(3) 0.002(2) 0.001(2) 0.013(2)
N2 0.035(2) 0.035(2) 0.028(2) 0.0039(18) 0.0012(18) 0.017(2)
C37 0.034(3) 0.033(3) 0.033(3) 0.004(2) 0.004(2) 0.015(2)
C38 0.033(3) 0.042(3) 0.034(3) 0.001(2) 0.000(2) 0.019(3)
C39 0.044(3) 0.049(4) 0.049(4) -0.005(3) -0.006(3) 0.020(3)
C40 0.037(3) 0.063(4) 0.054(4) 0.010(3) 0.015(3) 0.016(3)
C41 0.059(4) 0.059(4) 0.043(4) 0.006(3) 0.017(3) 0.022(4)
C42 0.043(3) 0.040(3) 0.039(3) -0.002(3) 0.006(3) 0.015(3)
C43 0.031(3) 0.030(3) 0.031(3) 0.000(2) -0.002(2) 0.013(2)
O4 0.038(2) 0.041(2) 0.0227(17) -0.0020(15) -0.0015(15) 0.0206(17)
O5 0.042(2) 0.053(2) 0.034(2) -0.0007(18) -0.0067(17) 0.024(2)
O6 0.061(3) 0.058(3) 0.026(2) -0.0041(19) 0.0116(19) 0.017(2)
C44 0.081(6) 0.094(6) 0.033(4) -0.004(4) 0.022(4) 0.020(5)
C45 0.035(3) 0.028(3) 0.069(4) -0.006(3) 0.002(3) 0.013(2)
C46 0.042(3) 0.038(3) 0.074(5) -0.011(3) 0.016(3) 0.015(3)
C47 0.057(5) 0.046(4) 0.132(8) -0.028(5) 0.031(5) 0.012(4)
C48 0.051(5) 0.056(5) 0.206(14) -0.027(7) 0.020(7) 0.027(4)
C49 0.045(4) 0.047(4) 0.171(11) 0.000(6) -0.014(6) 0.028(4)
C50 0.046(4) 0.041(4) 0.107(6) 0.004(4) -0.007(4) 0.019(3)
C51 0.049(4) 0.033(3) 0.045(3) 0.006(3) 0.002(3) 0.011(3)
C52 0.089(6) 0.048(4) 0.049(4) 0.013(3) 0.000(4) 0.030(4)
C53 0.108(7) 0.047(4) 0.077(6) 0.020(4) -0.011(5) 0.010(5)
C54 0.140(9) 0.072(6) 0.041(4) 0.019(4) -0.007(5) 0.015(6)
C55 0.103(7) 0.064(5) 0.043(4) 0.010(4) -0.003(4) 0.021(5)
C56 0.065(4) 0.044(4) 0.040(3) 0.006(3) 0.006(3) 0.014(3)
C57 0.045(3) 0.034(3) 0.028(3) -0.004(2) -0.004(2) 0.019(3)
C58 0.063(4) 0.050(4) 0.043(3) 0.004(3) 0.001(3) 0.034(3)
C59 0.064(4) 0.047(4) 0.068(5) 0.013(3) 0.000(4) 0.030(4)
C60 0.043(4) 0.046(4) 0.059(4) 0.021(3) -0.008(3) 0.010(3)
C61 0.052(4) 0.044(3) 0.034(3) 0.010(3) -0.004(3) 0.012(3)
C62 0.047(3) 0.035(3) 0.032(3) -0.002(2) 0.001(2) 0.014(3)
C63 0.046(3) 0.039(3) 0.036(3) 0.005(2) 0.007(2) 0.023(3)
C64 0.054(4) 0.101(6) 0.059(4) -0.009(4) 0.001(3) 0.049(4)
C65 0.055(5) 0.128(8) 0.090(7) -0.003(6) 0.010(4) 0.055(5)
C66 0.063(5) 0.094(7) 0.094(7) 0.002(5) 0.039(5) 0.039(5)
C67 0.075(6) 0.089(6) 0.058(5) -0.014(4) 0.023(4) 0.036(5)
C68 0.058(4) 0.060(4) 0.044(4) -0.007(3) 0.008(3) 0.032(4)
P5 0.0333(7) 0.0262(6) 0.0224(6) -0.0016(5) -0.0010(5) 0.0135(6)
P6 0.0337(7) 0.0273(6) 0.0237(6) -0.0022(5) -0.0026(5) 0.0147(6)
C69 0.037(3) 0.033(3) 0.027(2) -0.001(2) 0.001(2) 0.018(2)
C70 0.032(3) 0.030(3) 0.022(2) -0.0063(19) 0.001(2) 0.013(2)
N3 0.033(2) 0.028(2) 0.027(2) -0.0042(17) -0.0045(17) 0.0141(19)
C71 0.043(3) 0.030(3) 0.031(3) -0.004(2) 0.003(2) 0.016(2)
C72 0.043(3) 0.039(3) 0.029(3) -0.007(2) 0.002(2) 0.017(3)
C73 0.054(4) 0.042(3) 0.049(4) -0.006(3) 0.007(3) 0.025(3)
C74 0.066(5) 0.063(4) 0.059(4) -0.002(3) 0.020(3) 0.042(4)
C75 0.075(5) 0.054(4) 0.064(4) 0.003(3) 0.009(4) 0.047(4)
C76 0.051(4) 0.037(3) 0.044(3) -0.001(3) 0.003(3) 0.024(3)
C77 0.041(3) 0.028(3) 0.034(3) -0.004(2) 0.004(2) 0.014(2)
O7 0.044(2) 0.0327(19) 0.0269(18) -0.0049(15) 0.0008(16) 0.0183(17)
O8 0.067(3) 0.043(2) 0.028(2) 0.0034(17) 0.0171(19) 0.023(2)
O9 0.070(3) 0.045(2) 0.048(2) 0.013(2) 0.011(2) 0.038(2)
C78 0.099(6) 0.054(4) 0.060(4) 0.008(3) 0.005(4) 0.054(4)
C79 0.031(3) 0.032(3) 0.022(2) -0.003(2) 0.0019(19) 0.011(2)
C80 0.043(3) 0.036(3) 0.045(3) -0.006(2) -0.003(3) 0.021(3)
C81 0.071(4) 0.051(4) 0.037(3) -0.002(3) -0.008(3) 0.040(4)
C82 0.058(4) 0.067(4) 0.033(3) -0.009(3) -0.009(3) 0.044(4)
C83 0.043(3) 0.054(4) 0.027(3) -0.010(2) -0.006(2) 0.024(3)
C84 0.045(3) 0.041(3) 0.027(3) 0.000(2) -0.004(2) 0.022(3)
C85 0.032(3) 0.029(3) 0.028(2) -0.003(2) -0.007(2) 0.013(2)
C86 0.044(3) 0.032(3) 0.036(3) -0.001(2) 0.000(2) 0.019(3)
C87 0.060(4) 0.031(3) 0.045(3) -0.001(3) -0.006(3) 0.019(3)
C88 0.079(5) 0.039(3) 0.054(4) -0.012(3) -0.007(3) 0.038(4)
C89 0.088(5) 0.054(4) 0.036(3) -0.011(3) -0.003(3) 0.047(4)
C90 0.058(4) 0.039(3) 0.031(3) -0.009(2) 0.000(3) 0.024(3)
C91 0.032(3) 0.030(3) 0.025(2) -0.006(2) -0.002(2) 0.016(2)
C92 0.045(3) 0.032(3) 0.034(3) -0.005(2) -0.007(2) 0.018(3)
C93 0.048(3) 0.046(3) 0.032(3) -0.013(2) -0.015(2) 0.024(3)
C94 0.042(3) 0.037(3) 0.042(3) -0.014(3) -0.004(3) 0.015(3)
C95 0.053(4) 0.037(3) 0.041(3) -0.004(2) -0.005(3) 0.025(3)
C96 0.050(3) 0.042(3) 0.027(3) -0.004(2) -0.003(2) 0.024(3)
C97 0.041(3) 0.028(3) 0.024(2) -0.004(2) -0.002(2) 0.016(2)
C98 0.043(3) 0.048(3) 0.039(3) -0.002(3) -0.005(2) 0.029(3)
C99 0.055(4) 0.058(4) 0.039(3) -0.001(3) -0.005(3) 0.039(3)
C100 0.087(5) 0.053(4) 0.024(3) 0.001(2) 0.002(3) 0.051(4)
C101 0.058(4) 0.038(3) 0.033(3) 0.002(2) -0.002(3) 0.026(3)
C102 0.047(3) 0.031(3) 0.029(3) -0.001(2) -0.005(2) 0.018(3)
C103 0.152(9) 0.204(10) 0.220(9) 0.035(9) 0.036(8) 0.116(8)
Cl1 0.135(5) 0.249(8) 0.253(8) 0.050(7) 0.032(5) 0.062(5)
Cl2 0.239(7) 0.206(6) 0.111(4) 0.009(4) 0.019(4) 0.121(6)
Cl3 0.196(6) 0.157(5) 0.193(6) -0.039(4) -0.073(5) 0.083(4)
Cl1X 0.256(16) 0.220(15) 0.257(12) -0.010(10) 0.020(11) 0.133(12)
Cl2X 0.305(17) 0.293(13) 0.273(15) -0.045(11) 0.023(13) 0.115(12)
Cl3X 0.293(14) 0.325(13) 0.328(14) 0.077(11) -0.033(12) 0.156(11)
C104 0.102(7) 0.102(6) 0.112(6) 0.010(6) -0.025(6) 0.031(6)
Cl4 0.228(6) 0.107(3) 0.414(9) -0.027(4) -0.046(6) 0.018(3)
Cl5 0.173(3) 0.272(5) 0.091(2) 0.050(2) 0.031(2) 0.160(4)
Cl6 0.133(2) 0.146(3) 0.0851(18) 0.0160(17) 0.0149(16) 0.080(2)
C105 0.099(7) 0.098(8) 0.137(8) 0.017(7) 0.024(6) 0.023(6)
Cl7 0.122(3) 0.184(4) 0.156(3) 0.062(3) -0.020(2) 0.066(3)
Cl8 0.167(3) 0.161(3) 0.133(3) 0.013(2) -0.027(2) 0.081(3)
Cl9 0.128(3) 0.133(3) 0.160(3) -0.002(2) -0.013(2) 0.032(2)
C106 0.087(6) 0.110(6) 0.063(4) 0.003(4) -0.009(4) 0.076(5)
Cl10 0.111(2) 0.103(2) 0.203(4) -0.010(2) -0.027(2) 0.0663(19)
Cl11 0.134(2) 0.163(3) 0.0576(12) 0.0045(14) -0.0013(13) 0.116(2)
Cl12 0.1191(19) 0.1218(19) 0.0529(11) 0.0000(12) -0.0114(11) 0.0837(17)
C107 0.061(4) 0.086(5) 0.039(4) -0.013(4) 0.003(3) 0.007(4)
Cl13 0.0851(18) 0.0795(17) 0.235(4) -0.053(2) -0.060(2) 0.0243(15)
Cl14 0.0705(15) 0.0964(19) 0.139(3) 0.0138(17) 0.0093(16) -0.0048(14)
Cl15 0.0867(15) 0.0887(15) 0.0622(12) 0.0025(11) 0.0106(11) 0.0292(12)
C108 0.18(2) 0.30(2) 0.41(2) 0.077(16) 0.23(2) 0.090(16)
Cl16 0.36(2) 0.38(2) 0.418(18) 0.123(17) -0.052(19) 0.086(18)
Cl17 0.287(15) 0.227(11) 0.387(16) 0.142(11) 0.182(13) 0.155(12)
Cl18 0.154(9) 0.223(11) 0.333(17) -0.023(10) -0.010(10) 0.039(8)

loop_
_atom_type_symbol
_atom_type_description
_atom_type_scat_dispersion_real
_atom_type_scat_dispersion_imag
_atom_type_scat_source
C C 0.0033 0.0016 'International Tables Vol C Tables 4.2.6.8 and 6.1.1.4'
D D 0.0000 0.0000 'International Tables Vol C Tables 4.2.6.8 and 6.1.1.4'
H H 0.0000 0.0000 'International Tables Vol C Tables 4.2.6.8 and 6.1.1.4'
N N 0.0061 0.0033 'International Tables Vol C Tables 4.2.6.8 and 6.1.1.4'
O O 0.0106 0.0060 'International Tables Vol C Tables 4.2.6.8 and 6.1.1.4'
P P 0.1023 0.0942 'International Tables Vol C Tables 4.2.6.8 and 6.1.1.4'
Cl Cl 0.1484 0.1585 'International Tables Vol C Tables 4.2.6.8 and 6.1.1.4'
Pd Pd -0.9988 1.0072 'International Tables Vol C Tables 4.2.6.8 and 6.1.1.4'
I I -0.4742 1.8119 'International Tables Vol C Tables 4.2.6.8 and 6.1.1.4'

loop_
_geom_angle_atom_site_label_1
_geom_angle_atom_site_label_2
_geom_angle_atom_site_label_3
_geom_angle
_geom_angle_site_symmetry_1
_geom_angle_site_symmetry_3
O4 Pd1 P1 177.00(10) . .
O4 Pd1 P2 86.67(10) . .
P1 Pd1 P2 93.51(5) . .
O4 Pd1 I1 92.75(10) . .
P1 Pd1 I1 87.04(4) . .
P2 Pd1 I1 179.14(4) . .
O7 Pd2 P3 177.94(11) . .
O7 Pd2 P4 85.77(11) . .
P3 Pd2 P4 94.71(5) . .
O7 Pd2 I2 90.16(10) . .
P3 Pd2 I2 89.27(4) . .
P4 Pd2 I2 175.38(4) . .
O1 Pd3 P6 172.52(10) 13_556 .
O1 Pd3 P5 85.56(10) 13_556 .
P6 Pd3 P5 92.92(5) . .
O1 Pd3 I3 90.19(9) 13_556 .
P6 Pd3 I3 92.60(4) . .
P5 Pd3 I3 168.66(4) . .
C11 P1 C17 112.8(3) . .
C11 P1 C1 104.8(2) . .
C17 P1 C1 96.2(2) . .
C11 P1 Pd1 109.05(19) . .
C17 P1 Pd1 115.27(19) . .
C1 P1 Pd1 118.00(16) . .
C29 P2 C23 107.8(3) . .
C29 P2 C2 106.5(3) . .
C23 P2 C2 100.4(2) . .
C29 P2 Pd1 108.8(2) . .
C23 P2 Pd1 113.96(18) . .
C2 P2 Pd1 118.56(17) . .
N1 C1 P1 114.9(3) . .
N1 C2 P2 112.7(4) . .
C3 N1 C1 114.5(4) . .
C3 N1 C2 113.8(4) . .
C1 N1 C2 112.5(4) . .
C4 C3 C8 119.1(5) . .
C4 C3 N1 123.4(4) . .
C8 C3 N1 117.4(5) . .
C3 C4 C5 120.4(5) . .
C3 C4 C9 122.6(5) . .
C5 C4 C9 116.3(5) . .
C6 C5 C4 119.4(6) . .
C5 C6 C7 121.6(6) . .
C6 C7 C8 120.0(6) . .
O3 C8 C7 125.0(5) . .
O3 C8 C3 115.6(5) . .
C7 C8 C3 119.4(6) . .
O2 C9 O1 127.0(5) . .
O2 C9 C4 120.9(5) . .
O1 C9 C4 111.9(5) . .
C9 O1 Pd3 120.8(3) . 13_556
C8 O3 C10 117.4(5) . .
C16 C11 C12 119.7(5) . .
C16 C11 P1 118.8(4) . .
C12 C11 P1 121.0(5) . .
C13 C12 C11 119.6(6) . .
C12 C13 C14 121.0(6) . .
C13 C14 C15 120.3(6) . .
C16 C15 C14 119.1(6) . .
C15 C16 C11 120.3(5) . .
C22 C17 C18 118.9(6) . .
C22 C17 P1 124.5(5) . .
C18 C17 P1 116.1(4) . .
C19 C18 C17 121.7(7) . .
C18 C19 C20 119.7(7) . .
C21 C20 C19 118.9(6) . .
C20 C21 C22 121.1(7) . .
C17 C22 C21 119.5(7) . .
C24 C23 C28 120.6(5) . .
C24 C23 P2 120.0(4) . .
C28 C23 P2 119.1(4) . .
C23 C24 C25 119.9(5) . .
C26 C25 C24 119.8(6) . .
C25 C26 C27 121.4(6) . .
C26 C27 C28 118.7(6) . .
C23 C28 C27 119.7(6) . .
C30 C29 C34 119.5(5) . .
C30 C29 P2 119.1(4) . .
C34 C29 P2 121.3(4) . .
C29 C30 C31 119.6(6) . .
C32 C31 C30 120.6(7) . .
C32 C31 Cl3X 97.0(10) . .
C30 C31 Cl3X 84.4(9) . .
C31 C32 C33 119.9(7) . .
C32 C33 C34 121.7(7) . .
C33 C34 C29 118.6(6) . .
C45 P3 C51 107.6(3) . .
C45 P3 C35 98.8(3) . .
C51 P3 C35 104.9(3) . .
C45 P3 Pd2 114.2(2) . .
C51 P3 Pd2 112.0(2) . .
C35 P3 Pd2 118.05(19) . .
C63 P4 C57 104.0(3) . .
C63 P4 C36 102.7(3) . .
C57 P4 C36 105.4(2) . .
C63 P4 Pd2 116.8(2) . .
C57 P4 Pd2 112.28(19) . .
C36 P4 Pd2 114.3(2) . .
N2 C35 P3 114.4(4) . .
N2 C36 P4 105.9(3) . .
C37 N2 C36 117.2(4) . .
C37 N2 C35 118.1(4) . .
C36 N2 C35 115.0(4) . .
C38 C37 C42 119.6(5) . .
C38 C37 N2 124.2(5) . .
C42 C37 N2 116.1(5) . .
C39 C38 C37 119.8(5) . .
C39 C38 C43 117.0(5) . .
C37 C38 C43 123.2(5) . .
C40 C39 C38 120.1(6) . .
C39 C40 C41 120.9(6) . .
C42 C41 C40 119.1(6) . .
O6 C42 C41 124.1(5) . .
O6 C42 C37 115.6(5) . .
C41 C42 C37 120.4(6) . .
O5 C43 O4 124.3(5) . .
O5 C43 C38 120.4(5) . .
O4 C43 C38 115.3(4) . .
C43 O4 Pd1 112.9(3) . .
C42 O6 C44 118.7(5) . .
C46 C45 C50 119.6(6) . .
C46 C45 P3 119.1(5) . .
C50 C45 P3 121.3(6) . .
C47 C46 C45 120.5(8) . .
C46 C47 C48 120.2(10) . .
C49 C48 C47 118.9(8) . .
C48 C49 C50 122.9(9) . .
C49 C50 C45 117.6(9) . .
C56 C51 C52 118.7(6) . .
C56 C51 P3 121.1(5) . .
C52 C51 P3 120.1(5) . .
C53 C52 C51 119.5(7) . .
C54 C53 C52 119.7(8) . .
C55 C54 C53 121.2(8) . .
C54 C55 C56 119.4(8) . .
C51 C56 C55 121.4(7) . .
C58 C57 C62 118.5(5) . .
C58 C57 P4 121.7(4) . .
C62 C57 P4 119.8(4) . .
C57 C58 C59 120.9(6) . .
C58 C59 C60 119.2(7) . .
C61 C60 C59 120.5(6) . .
C60 C61 C62 119.9(6) . .
C61 C62 C57 121.0(6) . .
C64 C63 C68 117.7(6) . .
C64 C63 P4 120.5(5) . .
C68 C63 P4 121.7(5) . .
C63 C64 C65 122.1(7) . .
C66 C65 C64 118.5(8) . .
C67 C66 C65 119.8(7) . .
C66 C67 C68 121.7(8) . .
C63 C68 C67 120.2(7) . .
C85 P5 C79 106.5(2) . .
C85 P5 C69 105.1(2) . .
C79 P5 C69 106.5(2) . .
C85 P5 Pd3 114.87(17) . .
C79 P5 Pd3 108.28(16) . .
C69 P5 Pd3 114.91(17) . .
C97 P6 C91 107.9(2) . .
C97 P6 C70 105.6(2) . .
C91 P6 C70 99.2(2) . .
C97 P6 Pd3 108.39(18) . .
C91 P6 Pd3 115.64(17) . .
C70 P6 Pd3 119.22(17) . .
N3 C69 P5 106.6(3) . .
N3 C70 P6 114.5(3) . .
C71 N3 C69 119.1(4) . .
C71 N3 C70 116.1(4) . .
C69 N3 C70 115.3(4) . .
C76 C71 C72 118.6(5) . .
C76 C71 N3 117.3(5) . .
C72 C71 N3 124.0(5) . .
C73 C72 C71 119.3(5) . .
C73 C72 C77 117.6(5) . .
C71 C72 C77 122.8(5) . .
C74 C73 C72 120.5(6) . .
C73 C74 C75 121.7(6) . .
C74 C75 C76 118.9(6) . .
O9 C76 C71 114.5(5) . .
O9 C76 C75 124.7(5) . .
C71 C76 C75 120.9(6) . .
O8 C77 O7 125.6(5) . .
O8 C77 C72 120.0(5) . .
O7 C77 C72 114.1(5) . .
C77 O7 Pd2 116.0(3) . .
C76 O9 C78 118.2(5) . .
C84 C79 C80 119.6(5) . .
C84 C79 P5 120.6(4) . .
C80 C79 P5 119.7(4) . .
C81 C80 C79 120.5(6) . .
C80 C81 C82 119.3(6) . .
C83 C82 C81 119.9(6) . .
C82 C83 C84 120.2(6) . .
C83 C84 C79 120.5(5) . .
C86 C85 C90 118.9(5) . .
C86 C85 P5 120.8(4) . .
C90 C85 P5 120.3(4) . .
C85 C86 C87 120.6(5) . .
C88 C87 C86 118.9(6) . .
C89 C88 C87 121.1(6) . .
C88 C89 C90 119.9(6) . .
C85 C90 C89 120.6(6) . .
C92 C91 C96 120.0(5) . .
C92 C91 P6 122.6(4) . .
C96 C91 P6 117.4(4) . .
C91 C92 C93 119.1(5) . .
C94 C93 C92 121.2(5) . .
C93 C94 C95 119.6(5) . .
C96 C95 C94 120.1(5) . .
C95 C96 C91 120.1(5) . .
C98 C97 C102 119.1(5) . .
C98 C97 P6 121.8(4) . .
C102 C97 P6 119.1(4) . .
C97 C98 C99 122.3(6) . .
C98 C99 C100 118.4(6) . .
C101 C100 C99 120.2(5) . .
C100 C101 C102 120.3(6) . .
C97 C102 C101 119.7(5) . .
Cl1 C103 Cl3X 112.5(12) . .
Cl1 C103 Cl1X 55.4(8) . .
Cl3X C103 Cl1X 111.1(13) . .
Cl1 C103 Cl3 111.0(8) . .
Cl3X C103 Cl3 136.0(13) . .
Cl1X C103 Cl3 88.7(11) . .
Cl1 C103 Cl2X 56.7(10) . .
Cl3X C103 Cl2X 106.1(13) . .
Cl1X C103 Cl2X 110.5(13) . .
Cl3 C103 Cl2X 102.3(13) . .
Cl1 C103 Cl2 107.9(9) . .
Cl3X C103 Cl2 68.5(11) . .
Cl1X C103 Cl2 162.6(13) . .
Cl3 C103 Cl2 103.4(7) . .
Cl2X C103 Cl2 55.2(10) . .
C103 Cl3X C31 145.6(17) . .
Cl4 C104 Cl6 110.0(7) . .
Cl4 C104 Cl5 111.8(6) . .
Cl6 C104 Cl5 110.5(5) . .
Cl7 C105 Cl8 111.7(7) . .
Cl7 C105 Cl9 112.5(6) . .
Cl8 C105 Cl9 110.9(5) . .
Cl12 C106 Cl10 110.9(4) . .
Cl12 C106 Cl11 111.6(4) . .
Cl10 C106 Cl11 110.7(4) . .
Cl13 C107 Cl15 112.2(4) . .
Cl13 C107 Cl14 109.5(5) . .
Cl15 C107 Cl14 111.1(4) . .
Cl16 C108 Cl17 101.6(14) . .
Cl16 C108 Cl18 99.4(13) . .
Cl17 C108 Cl18 112.4(15) . .

loop_
_geom_bond_atom_site_label_1
_geom_bond_atom_site_label_2
_geom_bond_distance
_geom_bond_site_symmetry_2
Pd1 O4 2.109(3) .
Pd1 P1 2.2292(13) .
Pd1 P2 2.2575(13) .
Pd1 I1 2.6424(5) .
Pd2 O7 2.079(4) .
Pd2 P3 2.2391(14) .
Pd2 P4 2.2655(15) .
Pd2 I2 2.6404(6) .
Pd3 O1 2.068(3) 13_556
Pd3 P6 2.2321(14) .
Pd3 P5 2.2565(13) .
Pd3 I3 2.6398(5) .
P1 C11 1.820(5) .
P1 C17 1.829(6) .
P1 C1 1.840(5) .
P2 C29 1.811(6) .
P2 C23 1.821(5) .
P2 C2 1.826(5) .
C1 N1 1.455(6) .
C2 N1 1.458(6) .
N1 C3 1.442(6) .
C3 C4 1.385(8) .
C3 C8 1.411(7) .
C4 C5 1.414(7) .
C4 C9 1.518(8) .
C5 C6 1.360(9) .
C6 C7 1.372(10) .
C7 C8 1.405(8) .
C8 O3 1.364(7) .
C9 O2 1.236(6) .
C9 O1 1.275(6) .
O1 Pd3 2.068(3) 13_556
O3 C10 1.444(7) .
C11 C16 1.397(8) .
C11 C12 1.406(7) .
C12 C13 1.368(9) .
C13 C14 1.387(10) .
C14 C15 1.396(9) .
C15 C16 1.392(8) .
C17 C22 1.371(8) .
C17 C18 1.388(8) .
C18 C19 1.352(9) .
C19 C20 1.399(12) .
C20 C21 1.364(11) .
C21 C22 1.395(9) .
C23 C24 1.377(7) .
C23 C28 1.383(8) .
C24 C25 1.400(7) .
C25 C26 1.368(9) .
C26 C27 1.385(10) .
C27 C28 1.415(8) .
C29 C30 1.390(8) .
C29 C34 1.399(8) .
C30 C31 1.394(9) .
C31 C32 1.357(11) .
C31 Cl3X 2.23(2) .
C32 C33 1.363(11) .
C33 C34 1.386(9) .
P3 C45 1.813(6) .
P3 C51 1.821(6) .
P3 C35 1.834(6) .
P4 C63 1.799(6) .
P4 C57 1.814(5) .
P4 C36 1.830(5) .
C35 N2 1.460(7) .
C36 N2 1.451(7) .
N2 C37 1.427(7) .
C37 C38 1.394(8) .
C37 C42 1.400(8) .
C38 C39 1.390(8) .
C38 C43 1.511(7) .
C39 C40 1.381(9) .
C40 C41 1.394(10) .
C41 C42 1.389(9) .
C42 O6 1.349(7) .
C43 O5 1.230(6) .
C43 O4 1.289(6) .
O6 C44 1.444(7) .
C45 C46 1.392(9) .
C45 C50 1.428(9) .
C46 C47 1.375(10) .
C47 C48 1.407(15) .
C48 C49 1.360(14) .
C49 C50 1.386(11) .
C51 C56 1.362(9) .
C51 C52 1.415(9) .
C52 C53 1.393(11) .
C53 C54 1.371(13) .
C54 C55 1.360(12) .
C55 C56 1.394(9) .
C57 C58 1.380(8) .
C57 C62 1.386(7) .
C58 C59 1.384(9) .
C59 C60 1.393(10) .
C60 C61 1.355(10) .
C61 C62 1.382(8) .
C63 C64 1.359(9) .
C63 C68 1.382(8) .
C64 C65 1.410(10) .
C65 C66 1.373(12) .
C66 C67 1.341(12) .
C67 C68 1.388(9) .
P5 C85 1.795(5) .
P5 C79 1.827(5) .
P5 C69 1.830(5) .
P6 C97 1.828(5) .
P6 C91 1.828(5) .
P6 C70 1.848(5) .
C69 N3 1.440(6) .
C70 N3 1.452(6) .
N3 C71 1.425(7) .
C71 C76 1.399(8) .
C71 C72 1.416(7) .
C72 C73 1.397(8) .
C72 C77 1.516(8) .
C73 C74 1.368(9) .
C74 C75 1.370(9) .
C75 C76 1.406(8) .
C76 O9 1.358(7) .
C77 O8 1.217(6) .
C77 O7 1.282(6) .
O9 C78 1.424(7) .
C79 C84 1.382(7) .
C79 C80 1.385(8) .
C80 C81 1.382(8) .
C81 C82 1.405(9) .
C82 C83 1.374(9) .
C83 C84 1.379(8) .
C85 C86 1.368(7) .
C85 C90 1.382(7) .
C86 C87 1.407(8) .
C87 C88 1.373(9) .
C88 C89 1.350(9) .
C89 C90 1.390(8) .
C91 C92 1.363(7) .
C91 C96 1.400(8) .
C92 C93 1.400(7) .
C93 C94 1.364(8) .
C94 C95 1.381(8) .
C95 C96 1.373(8) .
C97 C98 1.375(7) .
C97 C102 1.392(7) .
C98 C99 1.379(8) .
C99 C100 1.411(9) .
C100 C101 1.367(9) .
C101 C102 1.406(8) .
C103 Cl1 1.637(12) .
C103 Cl3X 1.692(8) .
C103 Cl1X 1.711(14) .
C103 Cl3 1.716(11) .
C103 Cl2X 1.730(14) .
C103 Cl2 1.773(12) .
C104 Cl4 1.683(10) .
C104 Cl6 1.696(10) .
C104 Cl5 1.749(9) .
C105 Cl7 1.649(10) .
C105 Cl8 1.773(10) .
C105 Cl9 1.810(10) .
C106 Cl12 1.730(7) .
C106 Cl10 1.731(8) .
C106 Cl11 1.746(8) .
C107 Cl13 1.698(8) .
C107 Cl15 1.719(8) .
C107 Cl14 1.748(7) .
C108 Cl16 1.660(15) .
C108 Cl17 1.680(16) .
C108 Cl18 1.732(15) .

loop_
_geom_torsion_atom_site_label_1
_geom_torsion_atom_site_label_2
_geom_torsion_atom_site_label_3
_geom_torsion_atom_site_label_4
_geom_torsion
_geom_torsion_site_symmetry_1
_geom_torsion_site_symmetry_4
P2 Pd1 P1 C11 -102.76(19) . .
I1 Pd1 P1 C11 76.57(19) . .
P2 Pd1 P1 C17 129.2(2) . .
I1 Pd1 P1 C17 -51.45(19) . .
P2 Pd1 P1 C1 16.5(2) . .
I1 Pd1 P1 C1 -164.16(19) . .
O4 Pd1 P2 C29 -73.4(2) . .
P1 Pd1 P2 C29 103.6(2) . .
O4 Pd1 P2 C23 47.0(2) . .
P1 Pd1 P2 C23 -136.01(19) . .
I1 Pd1 P2 C23 95(3) . .
O4 Pd1 P2 C2 164.8(2) . .
P1 Pd1 P2 C2 -18.2(2) . .
C11 P1 C1 N1 76.7(4) . .
C17 P1 C1 N1 -167.7(4) . .
Pd1 P1 C1 N1 -44.7(4) . .
C29 P2 C2 N1 -75.6(4) . .
C23 P2 C2 N1 172.2(4) . .
Pd1 P2 C2 N1 47.4(4) . .
P1 C1 N1 C3 -150.3(4) . .
P1 C1 N1 C2 77.7(5) . .
P2 C2 N1 C3 149.3(4) . .
P2 C2 N1 C1 -78.4(5) . .
C1 N1 C3 C4 -87.2(6) . .
C2 N1 C3 C4 44.1(6) . .
C1 N1 C3 C8 95.6(5) . .
C2 N1 C3 C8 -133.1(5) . .
C8 C3 C4 C5 4.8(8) . .
N1 C3 C4 C5 -172.4(5) . .
C8 C3 C4 C9 -165.5(5) . .
N1 C3 C4 C9 17.3(8) . .
C3 C4 C5 C6 -4.2(8) . .
C9 C4 C5 C6 166.6(5) . .
C4 C5 C6 C7 1.1(9) . .
C5 C6 C7 C8 1.3(9) . .
C6 C7 C8 O3 179.1(5) . .
C6 C7 C8 C3 -0.7(8) . .
C4 C3 C8 O3 177.8(5) . .
N1 C3 C8 O3 -4.8(7) . .
C4 C3 C8 C7 -2.4(8) . .
N1 C3 C8 C7 175.0(5) . .
C3 C4 C9 O2 -138.6(5) . .
C5 C4 C9 O2 50.7(7) . .
C3 C4 C9 O1 45.4(7) . .
C5 C4 C9 O1 -125.3(5) . .
O2 C9 O1 Pd3 -8.0(7) . 13_556
C4 C9 O1 Pd3 167.7(3) . 13_556
C7 C8 O3 C10 -3.8(8) . .
C3 C8 O3 C10 176.0(5) . .
C17 P1 C11 C16 133.0(4) . .
C1 P1 C11 C16 -123.6(4) . .
Pd1 P1 C11 C16 3.6(5) . .
C17 P1 C11 C12 -54.6(5) . .
C1 P1 C11 C12 48.8(5) . .
Pd1 P1 C11 C12 176.0(4) . .
C16 C11 C12 C13 -2.1(9) . .
P1 C11 C12 C13 -174.4(5) . .
C11 C12 C13 C14 1.7(10) . .
C12 C13 C14 C15 -0.4(10) . .
C13 C14 C15 C16 -0.5(10) . .
C14 C15 C16 C11 0.2(9) . .
C12 C11 C16 C15 1.1(8) . .
P1 C11 C16 C15 173.6(4) . .
C11 P1 C17 C22 13.4(6) . .
C1 P1 C17 C22 -95.5(5) . .
Pd1 P1 C17 C22 139.6(4) . .
C11 P1 C17 C18 -174.7(5) . .
C1 P1 C17 C18 76.4(5) . .
Pd1 P1 C17 C18 -48.6(5) . .
C22 C17 C18 C19 0.6(10) . .
P1 C17 C18 C19 -171.7(6) . .
C17 C18 C19 C20 2.3(11) . .
C18 C19 C20 C21 -3.5(11) . .
C19 C20 C21 C22 1.7(10) . .
C18 C17 C22 C21 -2.4(8) . .
P1 C17 C22 C21 169.2(4) . .
C20 C21 C22 C17 1.2(9) . .
C29 P2 C23 C24 138.3(4) . .
C2 P2 C23 C24 -110.5(4) . .
Pd1 P2 C23 C24 17.4(5) . .
C29 P2 C23 C28 -47.7(5) . .
C2 P2 C23 C28 63.5(5) . .
Pd1 P2 C23 C28 -168.6(4) . .
C28 C23 C24 C25 0.3(8) . .
P2 C23 C24 C25 174.2(4) . .
C23 C24 C25 C26 -0.2(8) . .
C24 C25 C26 C27 0.0(10) . .
C25 C26 C27 C28 0.0(11) . .
C24 C23 C28 C27 -0.2(9) . .
P2 C23 C28 C27 -174.2(5) . .
C26 C27 C28 C23 0.1(11) . .
C23 P2 C29 C30 155.5(5) . .
C2 P2 C29 C30 48.4(6) . .
Pd1 P2 C29 C30 -80.5(5) . .
C23 P2 C29 C34 -27.6(6) . .
C2 P2 C29 C34 -134.7(5) . .
Pd1 P2 C29 C34 96.4(5) . .
C34 C29 C30 C31 -0.5(10) . .
P2 C29 C30 C31 176.5(6) . .
C29 C30 C31 C32 1.5(13) . .
C29 C30 C31 Cl3X 96.3(9) . .
C30 C31 C32 C33 -1.4(15) . .
Cl3X C31 C32 C33 -89.0(12) . .
C31 C32 C33 C34 0.3(15) . .
C32 C33 C34 C29 0.8(13) . .
C30 C29 C34 C33 -0.7(10) . .
P2 C29 C34 C33 -177.5(6) . .
P4 Pd2 P3 C45 -128.7(2) . .
I2 Pd2 P3 C45 48.9(2) . .
P4 Pd2 P3 C51 108.7(2) . .
I2 Pd2 P3 C51 -73.6(2) . .
P4 Pd2 P3 C35 -13.4(2) . .
I2 Pd2 P3 C35 164.3(2) . .
O7 Pd2 P4 C63 88.5(2) . .
P3 Pd2 P4 C63 -93.5(2) . .
O7 Pd2 P4 C57 -31.6(2) . .
P3 Pd2 P4 C57 146.4(2) . .
O7 Pd2 P4 C36 -151.5(2) . .
P3 Pd2 P4 C36 26.47(19) . .
C45 P3 C35 N2 155.4(4) . .
C51 P3 C35 N2 -93.6(4) . .
Pd2 P3 C35 N2 31.9(5) . .
C63 P4 C36 N2 66.6(4) . .
C57 P4 C36 N2 175.2(4) . .
Pd2 P4 C36 N2 -61.0(4) . .
P4 C36 N2 C37 -124.9(4) . .
P4 C36 N2 C35 89.7(5) . .
P3 C35 N2 C37 140.4(4) . .
P3 C35 N2 C36 -74.5(5) . .
C36 N2 C37 C38 -50.9(7) . .
C35 N2 C37 C38 93.5(6) . .
C36 N2 C37 C42 125.7(5) . .
C35 N2 C37 C42 -90.0(6) . .
C42 C37 C38 C39 -5.6(9) . .
N2 C37 C38 C39 170.9(5) . .
C42 C37 C38 C43 172.6(5) . .
N2 C37 C38 C43 -11.0(9) . .
C37 C38 C39 C40 2.7(9) . .
C43 C38 C39 C40 -175.5(6) . .
C38 C39 C40 C41 0.5(11) . .
C39 C40 C41 C42 -0.9(11) . .
C40 C41 C42 O6 179.6(6) . .
C40 C41 C42 C37 -2.0(10) . .
C38 C37 C42 O6 -176.3(5) . .
N2 C37 C42 O6 7.0(8) . .
C38 C37 C42 C41 5.2(9) . .
N2 C37 C42 C41 -171.5(6) . .
C39 C38 C43 O5 -34.8(8) . .
C37 C38 C43 O5 147.0(6) . .
C39 C38 C43 O4 141.5(5) . .
C37 C38 C43 O4 -36.7(7) . .
O5 C43 O4 Pd1 0.5(7) . .
C38 C43 O4 Pd1 -175.6(3) . .
P2 Pd1 O4 C43 100.4(3) . .
I1 Pd1 O4 C43 -79.0(3) . .
C41 C42 O6 C44 0.8(10) . .
C37 C42 O6 C44 -177.7(6) . .
C51 P3 C45 C46 -165.8(5) . .
C35 P3 C45 C46 -57.0(5) . .
Pd2 P3 C45 C46 69.2(5) . .
C51 P3 C45 C50 15.0(6) . .
C35 P3 C45 C50 123.8(5) . .
Pd2 P3 C45 C50 -109.9(5) . .
C50 C45 C46 C47 -3.4(9) . .
P3 C45 C46 C47 177.4(5) . .
C45 C46 C47 C48 -1.3(11) . .
C46 C47 C48 C49 5.5(13) . .
C47 C48 C49 C50 -5.0(14) . .
C48 C49 C50 C45 0.3(12) . .
C46 C45 C50 C49 3.9(9) . .
P3 C45 C50 C49 -176.9(5) . .
C45 P3 C51 C56 -125.5(6) . .
C35 P3 C51 C56 130.1(6) . .
Pd2 P3 C51 C56 0.8(6) . .
C45 P3 C51 C52 57.4(6) . .
C35 P3 C51 C52 -47.1(6) . .
Pd2 P3 C51 C52 -176.3(5) . .
C56 C51 C52 C53 1.8(12) . .
P3 C51 C52 C53 179.0(7) . .
C51 C52 C53 C54 -2.5(14) . .
C52 C53 C54 C55 2.6(17) . .
C53 C54 C55 C56 -1.9(16) . .
C52 C51 C56 C55 -1.2(11) . .
P3 C51 C56 C55 -178.4(6) . .
C54 C55 C56 C51 1.2(14) . .
C63 P4 C57 C58 -29.1(6) . .
C36 P4 C57 C58 -136.8(5) . .
Pd2 P4 C57 C58 98.2(5) . .
C63 P4 C57 C62 151.9(5) . .
C36 P4 C57 C62 44.2(5) . .
Pd2 P4 C57 C62 -80.8(5) . .
C62 C57 C58 C59 -3.0(9) . .
P4 C57 C58 C59 178.0(5) . .
C57 C58 C59 C60 0.2(10) . .
C58 C59 C60 C61 2.0(10) . .
C59 C60 C61 C62 -1.2(10) . .
C60 C61 C62 C57 -1.8(9) . .
C58 C57 C62 C61 3.8(9) . .
P4 C57 C62 C61 -177.1(5) . .
C57 P4 C63 C64 -59.7(6) . .
C36 P4 C63 C64 50.0(6) . .
Pd2 P4 C63 C64 176.0(5) . .
C57 P4 C63 C68 117.6(5) . .
C36 P4 C63 C68 -132.7(5) . .
Pd2 P4 C63 C68 -6.8(6) . .
C68 C63 C64 C65 0.6(12) . .
P4 C63 C64 C65 177.9(7) . .
C63 C64 C65 C66 0.3(14) . .
C64 C65 C66 C67 -0.3(15) . .
C65 C66 C67 C68 -0.6(15) . .
C64 C63 C68 C67 -1.4(10) . .
P4 C63 C68 C67 -178.7(6) . .
C66 C67 C68 C63 1.4(13) . .
O1 Pd3 P5 C85 -80.4(2) 13_556 .
P6 Pd3 P5 C85 92.29(19) . .
I3 Pd3 P5 C85 -148.7(2) . .
O1 Pd3 P5 C79 38.5(2) 13_556 .
P6 Pd3 P5 C79 -148.81(18) . .
I3 Pd3 P5 C79 -29.8(3) . .
O1 Pd3 P5 C69 157.4(2) 13_556 .
P6 Pd3 P5 C69 -29.90(19) . .
I3 Pd3 P5 C69 89.1(3) . .
P5 Pd3 P6 C97 -104.06(17) . .
I3 Pd3 P6 C97 85.84(17) . .
P5 Pd3 P6 C91 134.71(19) . .
I3 Pd3 P6 C91 -35.39(19) . .
P5 Pd3 P6 C70 16.6(2) . .
I3 Pd3 P6 C70 -153.50(19) . .
C85 P5 C69 N3 -63.7(4) . .
C79 P5 C69 N3 -176.5(3) . .
Pd3 P5 C69 N3 63.6(4) . .
C97 P6 C70 N3 88.8(4) . .
C91 P6 C70 N3 -159.6(4) . .
Pd3 P6 C70 N3 -33.2(4) . .
P5 C69 N3 C71 127.3(4) . .
P5 C69 N3 C70 -87.5(4) . .
P6 C70 N3 C71 -142.1(4) . .
P6 C70 N3 C69 71.6(5) . .
C69 N3 C71 C76 -125.9(5) . .
C70 N3 C71 C76 89.1(6) . .
C69 N3 C71 C72 50.2(7) . .
C70 N3 C71 C72 -94.8(6) . .
C76 C71 C72 C73 0.9(8) . .
N3 C71 C72 C73 -175.2(5) . .
C76 C71 C72 C77 -172.3(5) . .
N3 C71 C72 C77 11.6(8) . .
C71 C72 C73 C74 0.0(9) . .
C77 C72 C73 C74 173.6(6) . .
C72 C73 C74 C75 -1.4(11) . .
C73 C74 C75 C76 1.7(11) . .
C72 C71 C76 O9 179.8(5) . .
N3 C71 C76 O9 -3.8(8) . .
C72 C71 C76 C75 -0.6(9) . .
N3 C71 C76 C75 175.8(6) . .
C74 C75 C76 O9 178.9(7) . .
C74 C75 C76 C71 -0.7(10) . .
C73 C72 C77 O8 31.5(8) . .
C71 C72 C77 O8 -155.2(6) . .
C73 C72 C77 O7 -142.7(5) . .
C71 C72 C77 O7 30.6(8) . .
O8 C77 O7 Pd2 -4.3(8) . .
C72 C77 O7 Pd2 169.5(4) . .
P4 Pd2 O7 C77 -99.0(4) . .
I2 Pd2 O7 C77 83.2(4) . .
C71 C76 O9 C78 176.5(6) . .
C75 C76 O9 C78 -3.1(9) . .
C85 P5 C79 C84 28.1(5) . .
C69 P5 C79 C84 140.0(4) . .
Pd3 P5 C79 C84 -95.9(4) . .
C85 P5 C79 C80 -155.3(4) . .
C69 P5 C79 C80 -43.4(5) . .
Pd3 P5 C79 C80 80.6(4) . .
C84 C79 C80 C81 -0.9(8) . .
P5 C79 C80 C81 -177.5(4) . .
C79 C80 C81 C82 1.5(9) . .
C80 C81 C82 C83 -1.2(9) . .
C81 C82 C83 C84 0.4(9) . .
C82 C83 C84 C79 0.3(8) . .
C80 C79 C84 C83 0.0(8) . .
P5 C79 C84 C83 176.6(4) . .
C79 P5 C85 C86 -112.1(5) . .
C69 P5 C85 C86 135.1(5) . .
Pd3 P5 C85 C86 7.8(5) . .
C79 P5 C85 C90 68.9(5) . .
C69 P5 C85 C90 -43.9(5) . .
Pd3 P5 C85 C90 -171.2(4) . .
C90 C85 C86 C87 -0.9(8) . .
P5 C85 C86 C87 -179.9(4) . .
C85 C86 C87 C88 -0.4(9) . .
C86 C87 C88 C89 1.4(10) . .
C87 C88 C89 C90 -1.1(11) . .
C86 C85 C90 C89 1.2(9) . .
P5 C85 C90 C89 -179.8(5) . .
C88 C89 C90 C85 -0.2(10) . .
C97 P6 C91 C92 -10.8(5) . .
C70 P6 C91 C92 -120.5(5) . .
Pd3 P6 C91 C92 110.7(4) . .
C97 P6 C91 C96 170.9(4) . .
C70 P6 C91 C96 61.2(5) . .
Pd3 P6 C91 C96 -67.6(4) . .
C96 C91 C92 C93 -0.2(8) . .
P6 C91 C92 C93 -178.5(4) . .
C91 C92 C93 C94 -1.0(9) . .
C92 C93 C94 C95 1.5(9) . .
C93 C94 C95 C96 -0.8(9) . .
C94 C95 C96 C91 -0.5(9) . .
C92 C91 C96 C95 0.9(9) . .
P6 C91 C96 C95 179.3(5) . .
C91 P6 C97 C98 -60.6(5) . .
C70 P6 C97 C98 44.8(5) . .
Pd3 P6 C97 C98 173.6(4) . .
C91 P6 C97 C102 122.3(4) . .
C70 P6 C97 C102 -132.4(4) . .
Pd3 P6 C97 C102 -3.6(4) . .
C102 C97 C98 C99 1.4(8) . .
P6 C97 C98 C99 -175.8(4) . .
C97 C98 C99 C100 0.6(9) . .
C98 C99 C100 C101 -1.9(8) . .
C99 C100 C101 C102 1.3(8) . .
C98 C97 C102 C101 -2.0(8) . .
P6 C97 C102 C101 175.2(4) . .
C100 C101 C102 C97 0.7(8) . .
Cl1 C103 Cl3X C31 -100(3) . .
Cl1X C103 Cl3X C31 -40(4) . .
Cl3 C103 Cl3X C31 71(4) . .
Cl2X C103 Cl3X C31 -160(3) . .
Cl2 C103 Cl3X C31 159(3) . .
C32 C31 Cl3X C103 41(3) . .
C30 C31 Cl3X C103 -79(3) . .

loop_
_platon_squeeze_void_nr
_platon_squeeze_void_average_x
_platon_squeeze_void_average_y
_platon_squeeze_void_average_z
_platon_squeeze_void_volume
_platon_squeeze_void_count_electrons
1 0.000 0.000 -0.003 1569.2 614.0
2 0.000 0.500 0.500 354.6 138.7
3 0.046 0.413 0.407 36.7 5.6
4 0.034 0.287 0.741 36.4 5.5
5 0.167 0.833 0.833 354.2 138.2
6 0.079 0.700 0.926 36.2 5.4
7 0.167 0.333 0.833 354.5 138.4
8 0.333 0.167 0.167 353.9 138.3
9 0.333 0.666 0.599 1612.0 617.7
10 0.254 0.966 0.741 36.3 5.6
11 0.288 0.254 0.259 36.6 5.6
12 0.300 0.379 0.926 36.9 5.5
13 0.379 0.079 0.074 36.3 5.4
14 0.367 0.954 0.408 37.5 5.7
15 0.500 0.500 0.500 353.1 138.2
16 0.413 0.367 0.593 36.6 5.5
17 0.500 1.000 0.500 354.4 138.7
18 0.667 0.833 0.833 353.8 138.3
19 0.666 0.333 0.266 1612.0 617.8
20 0.587 0.633 0.407 36.7 5.8
21 0.621 0.921 0.926 36.6 5.7
22 0.633 0.046 0.593 37.7 5.7
23 0.712 0.746 0.741 36.3 5.3
24 0.700 0.621 0.074 36.7 5.6
25 0.833 0.167 0.167 354.2 138.2
26 0.746 0.034 0.259 36.3 5.3
27 0.833 0.667 0.167 354.5 138.4
28 0.920 0.300 0.074 36.2 5.6
29 0.954 0.587 0.593 37.0 5.9
30 0.966 0.712 0.259 36.6 5.4
